data_4516660
loop_
_publ_author_name
'Huang, Lin'
'Lin, Jin-Shun'
'Tan, Bin'
'Liu, Xin-Yuan'

_publ_section_title
;
 Alkene Trifluoromethylation-Initiated Remote \a-Azidation of Carbonyl
 Compounds toward Trifluoromethyl \g-Lactam and Spirobenzofuranone-Lactam
;
_journal_issue 5
_journal_name_full 'ACS Catalysis'
_journal_page_first 2826
_journal_paper_doi 10.1021/acscatal.5b00311
_journal_volume 5
_journal_year 2015
_chemical_formula_sum 'C17 H15 Cl F3 N O5'
_chemical_formula_weight 405.75
_space_group_IT_number 33
_space_group_name_Hall 'P 2c -2n'
_space_group_name_H-M_alt 'P n a 21'
_symmetry_cell_setting orthorhombic
_symmetry_space_group_name_H-M 'P n a 21'
_atom_sites_solution_hydrogens geom
_atom_sites_solution_primary direct
_atom_sites_solution_secondary difmap
_audit_creation_method SHELXL-97
_cell_angle_alpha 90.00
_cell_angle_beta 90.00
_cell_angle_gamma 90.00
_cell_formula_units_Z 8
_cell_length_a 15.896(3)
_cell_length_b 8.7193(14)
_cell_length_c 25.283(4)
_cell_measurement_temperature 293(2)
_cell_volume 3504.3(10)
_computing_cell_refinement 'Bruker SMART'
_computing_data_collection 'Bruker SMART'
_computing_data_reduction 'Bruker SAINT'
_computing_molecular_graphics 'Bruker SHELXTL'
_computing_publication_material 'Bruker SHELXTL'
_computing_structure_refinement 'SHELXL-97 (Sheldrick, 1997)'
_computing_structure_solution 'SHELXS-97 (Sheldrick, 1990)'
_diffrn_ambient_temperature 293(2)
_diffrn_measured_fraction_theta_full 0.994
_diffrn_measured_fraction_theta_max 0.994
_diffrn_measurement_device_type 'CCD area detector'
_diffrn_measurement_method 'phi and omega scans'
_diffrn_radiation_monochromator graphite
_diffrn_radiation_source 'fine-focus sealed tube'
_diffrn_radiation_type MoK\a
_diffrn_radiation_wavelength 0.71073
_diffrn_reflns_av_R_equivalents 0.0277
_diffrn_reflns_av_sigmaI/netI 0.0259
_diffrn_reflns_limit_h_max 20
_diffrn_reflns_limit_h_min -20
_diffrn_reflns_limit_k_max 11
_diffrn_reflns_limit_k_min -11
_diffrn_reflns_limit_l_max 33
_diffrn_reflns_limit_l_min -32
_diffrn_reflns_number 28642
_diffrn_reflns_theta_full 27.72
_diffrn_reflns_theta_max 27.72
_diffrn_reflns_theta_min 1.61
_exptl_absorpt_coefficient_mu 0.278
_exptl_absorpt_correction_T_max 0.9490
_exptl_absorpt_correction_T_min 0.9337
_exptl_absorpt_correction_type none
_exptl_crystal_colour colorless
_exptl_crystal_density_diffrn 1.538
_exptl_crystal_density_method 'not measured'
_exptl_crystal_description block
_exptl_crystal_F_000 1664
_exptl_crystal_size_max 0.25
_exptl_crystal_size_mid 0.21
_exptl_crystal_size_min 0.19
_refine_diff_density_max 0.290
_refine_diff_density_min -0.358
_refine_diff_density_rms 0.041
_refine_ls_abs_structure_details 'Flack H D (1983), Acta Cryst. A39, 876-881'
_refine_ls_abs_structure_Flack 0.00
_refine_ls_extinction_method none
_refine_ls_goodness_of_fit_ref 1.040
_refine_ls_hydrogen_treatment mixed
_refine_ls_matrix_type full
_refine_ls_number_parameters 489
_refine_ls_number_reflns 8133
_refine_ls_number_restraints 1
_refine_ls_restrained_S_all 1.040
_refine_ls_R_factor_all 0.0499
_refine_ls_R_factor_gt 0.0418
_refine_ls_shift/su_max 0.000
_refine_ls_shift/su_mean 0.000
_refine_ls_structure_factor_coef Fsqd
_refine_ls_weighting_details 'calc w=1/[\s^2^(Fo^2^)+(0.0714P)^2^+0.5089P] where P=(Fo^2^+2Fc^2^)/3'
_refine_ls_weighting_scheme calc
_refine_ls_wR_factor_gt 0.1156
_refine_ls_wR_factor_ref 0.1221
_reflns_number_gt 6970
_reflns_number_total 8133
_reflns_threshold_expression >2sigma(I)
_cod_data_source_file cs5b00311_si_003.cif
_cod_data_source_block 202a
_cod_original_sg_symbol_H-M Pna2(1)
_cod_database_code 4516660

loop_
_symmetry_equiv_pos_as_xyz
'x, y, z'
'-x, -y, z+1/2'
'x+1/2, -y+1/2, z'
'-x+1/2, y+1/2, z+1/2'

loop_
_atom_site_label
_atom_site_type_symbol
_atom_site_fract_x
_atom_site_fract_y
_atom_site_fract_z
_atom_site_U_iso_or_equiv
_atom_site_adp_type
_atom_site_occupancy
_atom_site_symmetry_multiplicity
_atom_site_calc_flag
_atom_site_refinement_flags
Cl1 Cl 0.02615(5) -0.39713(8) 0.48819(3) 0.0655(2) Uani 1 1 d .
O2 O 0.13954(9) 0.23474(18) 0.49111(7) 0.0440(4) Uani 1 1 d .
C11 C 0.10388(14) -0.1236(3) 0.49151(9) 0.0386(4) Uani 1 1 d .
H11 H 0.0506 -0.0794 0.4912 0.046 Uiso 1 1 calc R
O3 O 0.32068(10) 0.00146(19) 0.49584(8) 0.0471(4) Uani 1 1 d .
O5 O 0.42613(13) 0.5720(2) 0.57593(8) 0.0580(5) Uani 1 1 d .
C5 C 0.18881(12) 0.1300(2) 0.49417(9) 0.0352(4) Uani 1 1 d .
C6 C 0.17661(13) -0.0352(2) 0.49364(9) 0.0342(4) Uani 1 1 d .
C3 C 0.30306(14) 0.2182(3) 0.55741(9) 0.0433(5) Uani 1 1 d .
H3A H 0.2546 0.2729 0.5711 0.052 Uiso 1 1 calc R
H3B H 0.3173 0.1361 0.5817 0.052 Uiso 1 1 calc R
C2 C 0.37777(13) 0.3274(3) 0.55032(8) 0.0363(4) Uani 1 1 d .
C7 C 0.25581(14) -0.1017(3) 0.49388(9) 0.0390(4) Uani 1 1 d .
C10 C 0.11502(16) -0.2805(3) 0.48983(10) 0.0451(5) Uani 1 1 d .
O1 O 0.42034(12) 0.4512(2) 0.46707(7) 0.0554(5) Uani 1 1 d .
N1 N 0.32314(11) 0.2589(2) 0.46709(8) 0.0396(4) Uani 1 1 d .
H1 H 0.3129 0.2594 0.4337 0.047 Uiso 1 1 calc R
C8 C 0.26647(16) -0.2583(3) 0.49109(12) 0.0502(6) Uani 1 1 d .
H8 H 0.3197 -0.3024 0.4902 0.060 Uiso 1 1 calc R
O4 O 0.30466(14) 0.4969(3) 0.61034(11) 0.0767(7) Uani 1 1 d .
C4 C 0.28441(13) 0.1540(3) 0.50213(9) 0.0375(4) Uani 1 1 d .
C1 C 0.37787(13) 0.3593(3) 0.49007(9) 0.0381(4) Uani 1 1 d .
C14 C 0.46365(14) 0.2563(3) 0.56405(10) 0.0408(5) Uani 1 1 d .
H14A H 0.4711 0.1639 0.5432 0.049 Uiso 1 1 calc R
H14B H 0.5076 0.3278 0.5539 0.049 Uiso 1 1 calc R
C15 C 0.47452(15) 0.2163(4) 0.62213(11) 0.0495(6) Uani 1 1 d .
H15A H 0.4312 0.1442 0.6326 0.059 Uiso 1 1 calc R
H15B H 0.4681 0.3082 0.6434 0.059 Uiso 1 1 calc R
C12 C 0.36375(15) 0.4742(3) 0.58218(10) 0.0435(5) Uani 1 1 d .
C9 C 0.19398(17) -0.3471(3) 0.48964(11) 0.0517(6) Uani 1 1 d .
H9 H 0.1986 -0.4534 0.4885 0.062 Uiso 1 1 calc R
C17 C 0.5743(2) 0.1012(5) 0.68764(16) 0.0798(11) Uani 1 1 d .
C16 C 0.56056(17) 0.1463(4) 0.63227(12) 0.0543(6) Uani 1 1 d .
H16A H 0.5672 0.0567 0.6099 0.065 Uiso 1 1 calc R
H16B H 0.6034 0.2199 0.6222 0.065 Uiso 1 1 calc R
F2 F 0.64862(15) 0.0392(4) 0.69691(11) 0.1099(9) Uani 1 1 d .
C13 C 0.4204(3) 0.7128(4) 0.60543(15) 0.0747(9) Uani 1 1 d .
H13A H 0.3675 0.7616 0.5981 0.112 Uiso 1 1 calc R
H13B H 0.4656 0.7798 0.5953 0.112 Uiso 1 1 calc R
H13C H 0.4243 0.6909 0.6426 0.112 Uiso 1 1 calc R
F1 F 0.5204(2) -0.0037(6) 0.70211(19) 0.201(3) Uani 1 1 d .
F3 F 0.5674(2) 0.2156(5) 0.72064(12) 0.1611(17) Uani 1 1 d .
Cl2 Cl 0.28853(5) -0.40161(8) 0.36281(3) 0.0641(2) Uani 1 1 d .
O7 O 0.40515(10) 0.2274(2) 0.35563(9) 0.0533(4) Uani 1 1 d .
O8 O 0.58525(9) -0.0108(2) 0.34928(8) 0.0494(4) Uani 1 1 d .
C27 C 0.37754(16) -0.2861(3) 0.36073(10) 0.0438(5) Uani 1 1 d .
O6 O 0.69288(12) 0.4263(2) 0.37921(7) 0.0601(5) Uani 1 1 d .
C26 C 0.45693(18) -0.3557(3) 0.36042(11) 0.0496(6) Uani 1 1 d .
H26 H 0.4610 -0.4619 0.3627 0.060 Uiso 1 1 calc R
O10 O 0.69166(13) 0.5630(2) 0.27193(8) 0.0592(5) Uani 1 1 d .
C28 C 0.36756(14) -0.1296(3) 0.35874(10) 0.0403(5) Uani 1 1 d .
H28 H 0.3147 -0.0842 0.3599 0.048 Uiso 1 1 calc R
C23 C 0.44095(13) -0.0425(3) 0.35492(9) 0.0378(4) Uani 1 1 d .
C18 C 0.64636(14) 0.3420(3) 0.35555(9) 0.0423(5) Uani 1 1 d .
C31 C 0.73013(14) 0.2458(3) 0.28033(9) 0.0425(5) Uani 1 1 d .
H31A H 0.7740 0.3167 0.2910 0.051 Uiso 1 1 calc R
H31B H 0.7380 0.1516 0.3002 0.051 Uiso 1 1 calc R
C22 C 0.45428(13) 0.1206(3) 0.35255(9) 0.0387(5) Uani 1 1 d .
O9 O 0.57074(16) 0.4884(3) 0.23687(11) 0.0821(7) Uani 1 1 d .
N2 N 0.58894(12) 0.2476(3) 0.37791(8) 0.0462(5) Uani 1 1 d .
H2 H 0.5770 0.2511 0.4111 0.055 Uiso 1 1 calc R
C19 C 0.64395(14) 0.3152(3) 0.29509(9) 0.0387(5) Uani 1 1 d .
C24 C 0.51974(13) -0.1119(3) 0.35330(9) 0.0395(5) Uani 1 1 d .
C25 C 0.52938(15) -0.2685(3) 0.35681(12) 0.0494(6) Uani 1 1 d .
H25 H 0.5824 -0.3137 0.3568 0.059 Uiso 1 1 calc R
C20 C 0.56897(16) 0.2083(3) 0.28811(10) 0.0481(6) Uani 1 1 d .
H20A H 0.5825 0.1268 0.2634 0.058 Uiso 1 1 calc R
H20B H 0.5208 0.2645 0.2747 0.058 Uiso 1 1 calc R
C32 C 0.74041(16) 0.2109(3) 0.22170(10) 0.0486(6) Uani 1 1 d .
H32A H 0.6969 0.1399 0.2105 0.058 Uiso 1 1 calc R
H32B H 0.7343 0.3047 0.2014 0.058 Uiso 1 1 calc R
C21 C 0.54973(14) 0.1422(3) 0.34278(9) 0.0422(5) Uani 1 1 d .
C29 C 0.62970(16) 0.4646(3) 0.26488(10) 0.0471(6) Uani 1 1 d .
C33 C 0.82597(18) 0.1416(4) 0.21138(11) 0.0564(6) Uani 1 1 d .
H33A H 0.8689 0.2143 0.2221 0.068 Uiso 1 1 calc R
H33B H 0.8323 0.0504 0.2330 0.068 Uiso 1 1 calc R
F5 F 0.8342(2) 0.2205(5) 0.12401(12) 0.1563(16) Uani 1 1 d .
F6 F 0.91446(16) 0.0385(3) 0.14608(12) 0.1105(9) Uani 1 1 d .
F4 F 0.7850(2) 0.0012(6) 0.13817(17) 0.191(2) Uani 1 1 d .
C30 C 0.6851(3) 0.7067(4) 0.24313(16) 0.0752(9) Uani 1 1 d .
H30A H 0.6820 0.6861 0.2059 0.113 Uiso 1 1 calc R
H30B H 0.7336 0.7689 0.2504 0.113 Uiso 1 1 calc R
H30C H 0.6352 0.7602 0.2541 0.113 Uiso 1 1 calc R
C34 C 0.8398(2) 0.1000(5) 0.15508(16) 0.0797(11) Uani 1 1 d .

loop_
_atom_site_aniso_label
_atom_site_aniso_U_11
_atom_site_aniso_U_22
_atom_site_aniso_U_33
_atom_site_aniso_U_23
_atom_site_aniso_U_13
_atom_site_aniso_U_12
Cl1 0.0751(5) 0.0511(4) 0.0704(4) 0.0040(3) -0.0015(4) -0.0278(3)
O2 0.0381(7) 0.0363(8) 0.0574(9) -0.0016(8) -0.0025(7) 0.0068(6)
C11 0.0357(10) 0.0392(11) 0.0407(10) 0.0051(10) -0.0033(9) -0.0004(8)
O3 0.0310(7) 0.0426(8) 0.0677(11) 0.0019(9) -0.0014(7) 0.0051(6)
O5 0.0611(12) 0.0504(11) 0.0625(11) -0.0131(9) 0.0059(9) -0.0116(9)
C5 0.0314(9) 0.0364(10) 0.0379(10) -0.0005(10) 0.0010(8) 0.0008(8)
C6 0.0357(9) 0.0329(10) 0.0341(9) 0.0033(9) -0.0015(8) 0.0018(8)
C3 0.0384(11) 0.0541(15) 0.0374(12) 0.0020(10) 0.0036(9) -0.0137(10)
C2 0.0326(10) 0.0399(12) 0.0365(10) 0.0023(9) 0.0012(8) -0.0040(8)
C7 0.0375(11) 0.0385(11) 0.0409(11) 0.0028(10) 0.0005(9) 0.0044(8)
C10 0.0515(12) 0.0404(12) 0.0432(12) 0.0054(11) -0.0021(10) -0.0118(10)
O1 0.0581(11) 0.0627(12) 0.0453(9) 0.0122(8) 0.0008(8) -0.0215(9)
N1 0.0399(9) 0.0458(11) 0.0330(9) 0.0020(7) -0.0018(8) -0.0053(8)
C8 0.0512(13) 0.0431(13) 0.0564(14) 0.0028(12) -0.0009(12) 0.0151(10)
O4 0.0646(14) 0.0758(15) 0.0897(16) -0.0242(13) 0.0308(12) -0.0004(11)
C4 0.0286(9) 0.0398(11) 0.0440(11) -0.0008(9) -0.0013(8) -0.0009(8)
C1 0.0346(10) 0.0416(11) 0.0382(10) 0.0012(10) 0.0015(9) -0.0021(8)
C14 0.0350(10) 0.0436(13) 0.0438(12) 0.0037(9) 0.0017(8) 0.0024(9)
C15 0.0408(12) 0.0614(15) 0.0464(13) 0.0081(12) -0.0013(10) 0.0031(11)
C12 0.0430(12) 0.0429(13) 0.0448(12) 0.0013(10) -0.0021(10) 0.0048(10)
C9 0.0668(16) 0.0305(11) 0.0577(14) 0.0052(12) 0.0004(13) 0.0055(11)
C17 0.064(2) 0.098(3) 0.078(2) 0.037(2) -0.0050(16) 0.0181(18)
C16 0.0421(13) 0.0583(16) 0.0624(16) 0.0062(13) -0.0050(12) 0.0039(12)
F2 0.0857(15) 0.126(2) 0.118(2) 0.0293(16) -0.0341(14) 0.0328(14)
C13 0.102(3) 0.0503(16) 0.071(2) -0.0186(16) -0.0008(17) -0.0075(17)
F1 0.108(2) 0.288(5) 0.208(4) 0.198(4) -0.028(2) -0.052(3)
F3 0.204(4) 0.214(4) 0.0650(15) -0.018(2) -0.0310(18) 0.124(3)
Cl2 0.0663(4) 0.0495(4) 0.0763(5) -0.0056(3) 0.0017(4) -0.0255(3)
O7 0.0408(8) 0.0366(8) 0.0825(13) -0.0077(9) 0.0003(9) 0.0025(7)
O8 0.0286(7) 0.0510(10) 0.0687(11) -0.0016(9) 0.0007(7) -0.0006(6)
C27 0.0501(12) 0.0356(11) 0.0457(12) -0.0026(11) 0.0052(10) -0.0078(10)
O6 0.0618(11) 0.0753(13) 0.0431(9) -0.0148(9) 0.0056(8) -0.0365(10)
C26 0.0646(15) 0.0339(11) 0.0504(14) -0.0001(11) 0.0069(12) 0.0043(11)
O10 0.0637(12) 0.0496(11) 0.0642(12) 0.0109(9) -0.0057(9) -0.0111(9)
C28 0.0326(10) 0.0386(11) 0.0498(12) -0.0031(11) -0.0015(9) -0.0029(8)
C23 0.0314(9) 0.0384(11) 0.0435(11) -0.0044(10) -0.0014(9) 0.0013(8)
C18 0.0383(11) 0.0485(12) 0.0400(11) -0.0077(10) 0.0019(9) -0.0093(9)
C31 0.0401(11) 0.0476(14) 0.0399(12) 0.0000(9) -0.0025(9) 0.0036(10)
C22 0.0317(10) 0.0373(11) 0.0469(12) -0.0052(10) -0.0007(9) -0.0033(8)
O9 0.0718(15) 0.0771(15) 0.0973(18) 0.0176(14) -0.0339(13) -0.0007(12)
N2 0.0423(10) 0.0598(14) 0.0366(10) -0.0039(9) 0.0011(8) -0.0180(9)
C19 0.0356(11) 0.0437(12) 0.0369(11) -0.0022(9) -0.0009(8) -0.0046(9)
C24 0.0327(10) 0.0431(12) 0.0426(11) -0.0051(10) 0.0013(8) 0.0001(8)
C25 0.0482(12) 0.0453(13) 0.0548(15) -0.0014(11) 0.0031(11) 0.0116(10)
C20 0.0467(13) 0.0548(14) 0.0428(13) -0.0091(11) -0.0023(10) -0.0134(11)
C32 0.0439(12) 0.0581(15) 0.0439(12) -0.0090(12) -0.0018(10) 0.0001(11)
C21 0.0364(11) 0.0438(12) 0.0465(12) -0.0050(10) -0.0024(9) -0.0064(9)
C29 0.0466(13) 0.0514(14) 0.0434(12) -0.0044(11) 0.0015(10) 0.0044(11)
C33 0.0529(15) 0.0579(16) 0.0584(16) -0.0107(13) 0.0020(12) 0.0098(13)
F5 0.204(3) 0.202(3) 0.0631(14) 0.0142(19) 0.0352(18) 0.108(3)
F6 0.0910(16) 0.126(2) 0.1142(19) -0.0287(16) 0.0378(14) 0.0351(15)
F4 0.113(2) 0.272(5) 0.186(3) -0.178(4) 0.024(2) -0.049(3)
C30 0.097(3) 0.0499(17) 0.079(2) 0.0163(17) 0.0046(18) -0.0092(17)
C34 0.068(2) 0.095(3) 0.076(2) -0.027(2) 0.0106(17) 0.0155(19)

loop_
_atom_type_symbol
_atom_type_description
_atom_type_scat_dispersion_real
_atom_type_scat_dispersion_imag
_atom_type_scat_source
C C 0.0033 0.0016 'International Tables Vol C Tables 4.2.6.8 and 6.1.1.4'
H H 0.0000 0.0000 'International Tables Vol C Tables 4.2.6.8 and 6.1.1.4'
N N 0.0061 0.0033 'International Tables Vol C Tables 4.2.6.8 and 6.1.1.4'
O O 0.0106 0.0060 'International Tables Vol C Tables 4.2.6.8 and 6.1.1.4'
F F 0.0171 0.0103 'International Tables Vol C Tables 4.2.6.8 and 6.1.1.4'
Cl Cl 0.1484 0.1585 'International Tables Vol C Tables 4.2.6.8 and 6.1.1.4'

loop_
_geom_angle_atom_site_label_1
_geom_angle_atom_site_label_2
_geom_angle_atom_site_label_3
_geom_angle
C10 C11 C6 116.4(2)
C10 C11 H11 121.8
C6 C11 H11 121.8
C7 O3 C4 107.78(16)
C12 O5 C13 116.3(2)
O2 C5 C6 131.6(2)
O2 C5 C4 123.0(2)
C6 C5 C4 105.44(17)
C7 C6 C11 121.56(19)
C7 C6 C5 107.07(18)
C11 C6 C5 131.34(19)
C2 C3 C4 105.64(17)
C2 C3 H3A 110.6
C4 C3 H3A 110.6
C2 C3 H3B 110.6
C4 C3 H3B 110.6
H3A C3 H3B 108.7
C12 C2 C3 110.19(19)
C12 C2 C14 110.33(18)
C3 C2 C14 114.3(2)
C12 C2 C1 111.60(19)
C3 C2 C1 103.15(17)
C14 C2 C1 107.06(17)
O3 C7 C8 124.1(2)
O3 C7 C6 114.16(18)
C8 C7 C6 121.8(2)
C11 C10 C9 122.2(2)
C11 C10 Cl1 118.40(19)
C9 C10 Cl1 119.39(19)
C1 N1 C4 115.20(19)
C1 N1 H1 122.4
C4 N1 H1 122.4
C7 C8 C9 116.9(2)
C7 C8 H8 121.6
C9 C8 H8 121.6
N1 C4 O3 110.46(18)
N1 C4 C3 104.50(18)
O3 C4 C3 110.84(19)
N1 C4 C5 115.70(19)
O3 C4 C5 104.52(17)
C3 C4 C5 110.95(18)
O1 C1 N1 125.6(2)
O1 C1 C2 126.7(2)
N1 C1 C2 107.65(18)
C15 C14 C2 114.30(19)
C15 C14 H14A 108.7
C2 C14 H14A 108.7
C15 C14 H14B 108.7
C2 C14 H14B 108.7
H14A C14 H14B 107.6
C14 C15 C16 111.0(2)
C14 C15 H15A 109.4
C16 C15 H15A 109.4
C14 C15 H15B 109.4
C16 C15 H15B 109.4
H15A C15 H15B 108.0
O4 C12 O5 123.7(3)
O4 C12 C2 124.6(2)
O5 C12 C2 111.7(2)
C10 C9 C8 121.2(2)
C10 C9 H9 119.4
C8 C9 H9 119.4
F3 C17 F1 107.6(4)
F3 C17 F2 105.9(4)
F1 C17 F2 104.5(3)
F3 C17 C16 113.0(3)
F1 C17 C16 110.9(4)
F2 C17 C16 114.3(3)
C17 C16 C15 113.7(3)
C17 C16 H16A 108.8
C15 C16 H16A 108.8
C17 C16 H16B 108.8
C15 C16 H16B 108.8
H16A C16 H16B 107.7
O5 C13 H13A 109.5
O5 C13 H13B 109.5
H13A C13 H13B 109.5
O5 C13 H13C 109.5
H13A C13 H13C 109.5
H13B C13 H13C 109.5
C24 O8 C21 107.66(16)
C28 C27 C26 122.3(2)
C28 C27 Cl2 118.84(19)
C26 C27 Cl2 118.88(18)
C25 C26 C27 120.8(2)
C25 C26 H26 119.6
C27 C26 H26 119.6
C29 O10 C30 116.1(2)
C27 C28 C23 116.5(2)
C27 C28 H28 121.8
C23 C28 H28 121.8
C24 C23 C28 121.2(2)
C24 C23 C22 107.20(19)
C28 C23 C22 131.6(2)
O6 C18 N2 125.4(2)
O6 C18 C19 126.8(2)
N2 C18 C19 107.70(18)
C32 C31 C19 114.15(19)
C32 C31 H31A 108.7
C19 C31 H31A 108.7
C32 C31 H31B 108.7
C19 C31 H31B 108.7
H31A C31 H31B 107.6
O7 C22 C23 131.2(2)
O7 C22 C21 123.0(2)
C23 C22 C21 105.74(19)
C18 N2 C21 115.3(2)
C18 N2 H2 122.3
C21 N2 H2 122.3
C20 C19 C29 110.4(2)
C20 C19 C31 115.3(2)
C29 C19 C31 110.20(19)
C20 C19 C18 103.09(18)
C29 C19 C18 111.6(2)
C31 C19 C18 106.04(18)
O8 C24 C25 124.0(2)
O8 C24 C23 114.03(19)
C25 C24 C23 122.0(2)
C24 C25 C26 117.2(2)
C24 C25 H25 121.4
C26 C25 H25 121.4
C19 C20 C21 106.41(19)
C19 C20 H20A 110.4
C21 C20 H20A 110.4
C19 C20 H20B 110.4
C21 C20 H20B 110.4
H20A C20 H20B 108.6
C33 C32 C31 110.2(2)
C33 C32 H32A 109.6
C31 C32 H32A 109.6
C33 C32 H32B 109.6
C31 C32 H32B 109.6
H32A C32 H32B 108.1
N2 C21 O8 110.55(19)
N2 C21 C20 103.5(2)
O8 C21 C20 111.7(2)
N2 C21 C22 114.1(2)
O8 C21 C22 104.47(18)
C20 C21 C22 112.7(2)
O9 C29 O10 123.7(3)
O9 C29 C19 124.2(3)
O10 C29 C19 112.1(2)
C34 C33 C32 113.3(3)
C34 C33 H33A 108.9
C32 C33 H33A 108.9
C34 C33 H33B 108.9
C32 C33 H33B 108.9
H33A C33 H33B 107.7
O10 C30 H30A 109.5
O10 C30 H30B 109.5
H30A C30 H30B 109.5
O10 C30 H30C 109.5
H30A C30 H30C 109.5
H30B C30 H30C 109.5
F4 C34 F5 106.8(4)
F4 C34 F6 106.1(3)
F5 C34 F6 106.3(3)
F4 C34 C33 112.3(4)
F5 C34 C33 111.6(3)
F6 C34 C33 113.4(3)

loop_
_geom_bond_atom_site_label_1
_geom_bond_atom_site_label_2
_geom_bond_distance
Cl1 C10 1.741(2)
O2 C5 1.205(3)
C11 C10 1.381(3)
C11 C6 1.390(3)
C11 H11 0.9300
O3 C7 1.369(3)
O3 C4 1.459(3)
O5 C12 1.318(3)
O5 C13 1.439(4)
C5 C6 1.454(3)
C5 C4 1.547(3)
C6 C7 1.386(3)
C3 C2 1.532(3)
C3 C4 1.535(3)
C3 H3A 0.9700
C3 H3B 0.9700
C2 C12 1.529(3)
C2 C14 1.539(3)
C2 C1 1.548(3)
C7 C8 1.377(3)
C10 C9 1.383(4)
O1 C1 1.199(3)
N1 C1 1.364(3)
N1 C4 1.414(3)
N1 H1 0.8600
C8 C9 1.389(4)
C8 H8 0.9300
O4 C12 1.195(3)
C14 C15 1.519(4)
C14 H14A 0.9700
C14 H14B 0.9700
C15 C16 1.519(3)
C15 H15A 0.9700
C15 H15B 0.9700
C9 H9 0.9300
C17 F3 1.305(5)
C17 F1 1.306(5)
C17 F2 1.320(4)
C17 C16 1.471(5)
C16 H16A 0.9700
C16 H16B 0.9700
C13 H13A 0.9600
C13 H13B 0.9600
C13 H13C 0.9600
Cl2 C27 1.737(2)
O7 C22 1.218(3)
O8 C24 1.368(3)
O8 C21 1.458(3)
C27 C28 1.375(3)
C27 C26 1.400(4)
O6 C18 1.202(3)
C26 C25 1.383(4)
C26 H26 0.9300
O10 C29 1.318(3)
O10 C30 1.453(4)
C28 C23 1.395(3)
C28 H28 0.9300
C23 C24 1.391(3)
C23 C22 1.439(3)
C18 N2 1.353(3)
C18 C19 1.547(3)
C31 C32 1.522(3)
C31 C19 1.543(3)
C31 H31A 0.9700
C31 H31B 0.9700
C22 C21 1.549(3)
O9 C29 1.193(3)
N2 C21 1.422(3)
N2 H2 0.8600
C19 C20 1.523(3)
C19 C29 1.527(4)
C24 C25 1.377(4)
C25 H25 0.9300
C20 C21 1.528(4)
C20 H20A 0.9700
C20 H20B 0.9700
C32 C33 1.511(4)
C32 H32A 0.9700
C32 H32B 0.9700
C33 C34 1.485(5)
C33 H33A 0.9700
C33 H33B 0.9700
F5 C34 1.315(5)
F6 C34 1.322(4)
F4 C34 1.298(5)
C30 H30A 0.9600
C30 H30B 0.9600
C30 H30C 0.9600
